data_7214625
loop_
_publ_author_name
'Duan, Chunmei'
'Luo, Daibing'
'Zeng, Hongmei'
'Kang, Maoping'
'Lin, Zhien'

_publ_section_title
;
 Solvent-free synthesis of new open-framework oxalate structures
;
_journal_issue 18
_journal_name_full CrystEngComm
_journal_page_first 5734
_journal_paper_doi 10.1039/c2ce25856k
_journal_volume 14
_journal_year 2012
_chemical_formula_sum 'C36 H67 N4 O25.5 Zn4'
_chemical_formula_weight 1225.42
_chemical_name_systematic
;
?
;
_space_group_IT_number 2
_symmetry_cell_setting triclinic
_symmetry_space_group_name_Hall '-P 1'
_symmetry_space_group_name_H-M 'P -1'
_atom_sites_solution_hydrogens geom
_atom_sites_solution_primary direct
_atom_sites_solution_secondary difmap
_audit_creation_method SHELXL-97
_cell_angle_alpha 95.399(4)
_cell_angle_beta 91.352(4)
_cell_angle_gamma 90.312(3)
_cell_formula_units_Z 2
_cell_length_a 9.4178(3)
_cell_length_b 15.4572(6)
_cell_length_c 18.2451(9)
_cell_measurement_reflns_used 7342
_cell_measurement_temperature 293(2)
_cell_measurement_theta_max 29.1618
_cell_measurement_theta_min 2.9651
_cell_volume 2643.39(19)
_computing_structure_refinement 'SHELXL-97 (Sheldrick, 1997)'
_computing_structure_solution 'SHELXS-97 (Sheldrick, 1990)'
_diffrn_ambient_temperature 293(2)
_diffrn_measured_fraction_theta_full 0.998
_diffrn_measured_fraction_theta_max 0.998
_diffrn_measurement_device_type 'Xcalibur, Eos'
_diffrn_measurement_method '\w scans'
_diffrn_radiation_monochromator graphite
_diffrn_radiation_source 'fine-focus sealed tube'
_diffrn_radiation_type MoK\a
_diffrn_radiation_wavelength 0.71073
_diffrn_reflns_av_R_equivalents 0.0401
_diffrn_reflns_av_sigmaI/netI 0.0660
_diffrn_reflns_limit_h_max 10
_diffrn_reflns_limit_h_min -11
_diffrn_reflns_limit_k_max 18
_diffrn_reflns_limit_k_min -18
_diffrn_reflns_limit_l_max 21
_diffrn_reflns_limit_l_min -20
_diffrn_reflns_number 19853
_diffrn_reflns_theta_full 25.00
_diffrn_reflns_theta_max 25.00
_diffrn_reflns_theta_min 2.97
_exptl_absorpt_coefficient_mu 1.877
_exptl_absorpt_correction_T_max 1.00000
_exptl_absorpt_correction_T_min 0.68168
_exptl_absorpt_correction_type multi-scan
_exptl_absorpt_process_details
;
CrysAlisPro, Agilent Technologies,
Version 1.171.35.19 (release 27-10-2011 CrysAlis171 .NET)
(compiled Oct 27 2011,15:02:11)
Empirical absorption correction using spherical harmonics,
implemented in SCALE3 ABSPACK scaling algorithm.
;
_exptl_crystal_colour colorless
_exptl_crystal_density_diffrn 1.540
_exptl_crystal_density_method 'not measured'
_exptl_crystal_description block
_exptl_crystal_F_000 1270
_exptl_crystal_size_max 0.24
_exptl_crystal_size_mid 0.22
_exptl_crystal_size_min 0.20
_refine_diff_density_max 1.331
_refine_diff_density_min -0.443
_refine_diff_density_rms 0.095
_refine_ls_extinction_method none
_refine_ls_goodness_of_fit_ref 1.078
_refine_ls_hydrogen_treatment constr
_refine_ls_matrix_type full
_refine_ls_number_parameters 628
_refine_ls_number_reflns 9311
_refine_ls_number_restraints 0
_refine_ls_restrained_S_all 1.078
_refine_ls_R_factor_all 0.0790
_refine_ls_R_factor_gt 0.0526
_refine_ls_shift/su_max 0.002
_refine_ls_shift/su_mean 0.000
_refine_ls_structure_factor_coef Fsqd
_refine_ls_weighting_details 'calc w=1/[\s^2^(Fo^2^)+(0.0800P)^2^+1.2204P] where P=(Fo^2^+2Fc^2^)/3'
_refine_ls_weighting_scheme calc
_refine_ls_wR_factor_gt 0.1515
_refine_ls_wR_factor_ref 0.1619
_reflns_number_gt 6713
_reflns_number_total 9311
_reflns_threshold_expression >2sigma(I)
_cod_data_source_file c2ce25856k.txt
_cod_data_source_block 1
_cod_original_sg_symbol_H-M P-1
_cod_original_formula_sum 'C36 H67 N4 O25.50 Zn4'
_cod_database_code 7214625

loop_
_symmetry_equiv_pos_as_xyz
'x, y, z'
'-x, -y, -z'

loop_
_atom_site_label
_atom_site_type_symbol
_atom_site_fract_x
_atom_site_fract_y
_atom_site_fract_z
_atom_site_U_iso_or_equiv
_atom_site_adp_type
_atom_site_occupancy
_atom_site_symmetry_multiplicity
_atom_site_calc_flag
_atom_site_refinement_flags
Zn1 Zn 0.25341(6) 0.08870(4) 0.02975(3) 0.03124(18) Uani 1 1 d .
Zn2 Zn 0.12112(6) 0.41788(4) 0.11214(3) 0.03432(18) Uani 1 1 d .
Zn3 Zn 0.11070(7) 0.58318(4) 0.38737(4) 0.0415(2) Uani 1 1 d .
Zn4 Zn 0.25004(6) 0.91445(4) 0.46921(3) 0.03361(18) Uani 1 1 d .
O1 O 0.3124(4) 0.2117(2) 0.0059(2) 0.0401(9) Uani 1 1 d .
O2 O 0.1666(4) 0.1604(2) 0.1192(2) 0.0394(9) Uani 1 1 d .
O3 O 0.2669(4) 0.3497(2) 0.0449(2) 0.0447(10) Uani 1 1 d .
O4 O 0.0973(4) 0.2960(2) 0.1480(2) 0.0406(9) Uani 1 1 d .
O5 O -0.0218(3) 0.4709(2) 0.1895(2) 0.0418(9) Uani 1 1 d .
O6 O 0.2610(3) 0.4696(2) 0.1965(2) 0.0374(9) Uani 1 1 d .
O7 O -0.0278(3) 0.5306(2) 0.3046(2) 0.0448(10) Uani 1 1 d .
O8 O 0.2567(3) 0.5368(3) 0.3090(2) 0.0448(10) Uani 1 1 d .
O9 O 0.0869(4) 0.7047(2) 0.3519(2) 0.0504(10) Uani 1 1 d .
O10 O 0.2532(4) 0.6543(2) 0.4606(2) 0.0507(11) Uani 1 1 d .
O11 O 0.1588(4) 0.8413(2) 0.3804(2) 0.0440(10) Uani 1 1 d .
O12 O 0.3038(4) 0.7910(2) 0.4969(2) 0.0474(10) Uani 1 1 d .
O13 O 0.3622(3) 0.0238(2) -0.05982(19) 0.0340(8) Uani 1 1 d .
O14 O 0.0542(3) 0.0975(2) -0.0319(2) 0.0364(9) Uani 1 1 d .
O15 O 0.4439(3) 0.0542(2) 0.08214(19) 0.0365(9) Uani 1 1 d .
O16 O 0.1500(3) -0.0261(2) 0.0508(2) 0.0349(8) Uani 1 1 d .
O17 O -0.0398(4) 0.3984(2) 0.0283(2) 0.0412(9) Uani 1 1 d .
O18 O 0.1385(4) 0.5323(2) 0.0609(2) 0.0412(9) Uani 1 1 d .
O19 O -0.0467(4) 0.5989(2) 0.4684(2) 0.0449(10) Uani 1 1 d .
O20 O 0.1349(4) 0.4685(2) 0.4402(2) 0.0464(10) Uani 1 1 d .
O21 O 0.4340(4) 0.9485(3) 0.4175(2) 0.0432(10) Uani 1 1 d .
O22 O 0.1469(3) 1.0286(2) 0.4512(2) 0.0402(9) Uani 1 1 d .
O23 O 0.0548(3) 0.9006(2) 0.5281(2) 0.0383(9) Uani 1 1 d .
O24 O 0.3688(3) 0.9734(2) 0.55984(19) 0.0356(8) Uani 1 1 d .
N1 N 0.3345(5) -0.0101(3) -0.2219(3) 0.0492(13) Uani 1 1 d .
H1A H 0.3651 -0.0153 -0.1754 0.059 Uiso 1 1 calc R
H1B H 0.3464 -0.0621 -0.2476 0.059 Uiso 1 1 calc R
N2 N -0.1445(4) 0.7571(3) 0.5458(3) 0.0402(11) Uani 1 1 d .
H2A H -0.0862 0.8025 0.5411 0.048 Uiso 1 1 calc R
H2B H -0.1040 0.7099 0.5226 0.048 Uiso 1 1 calc R
N3 N -0.1220(4) 0.2459(3) -0.0655(2) 0.0363(11) Uani 1 1 d .
H3A H -0.0669 0.2022 -0.0524 0.044 Uiso 1 1 calc R
H3B H -0.0966 0.2937 -0.0359 0.044 Uiso 1 1 calc R
N4 N 0.5528(5) 0.4482(4) 0.2220(4) 0.084(2) Uani 1 1 d .
C1 C 0.2558(5) 0.2694(3) 0.0481(3) 0.0327(12) Uani 1 1 d .
C2 C 0.1650(5) 0.2390(3) 0.1107(3) 0.0302(12) Uani 1 1 d .
C3 C 0.0339(5) 0.5012(3) 0.2477(3) 0.0316(12) Uani 1 1 d .
C4 C 0.1990(5) 0.5027(3) 0.2522(3) 0.0298(12) Uani 1 1 d .
C5 C 0.1565(5) 0.7634(4) 0.3905(3) 0.0388(13) Uani 1 1 d .
C6 C 0.2451(5) 0.7330(3) 0.4550(3) 0.0391(13) Uani 1 1 d .
C7 C 0.5226(5) 0.0088(3) 0.0404(3) 0.0291(11) Uani 1 1 d .
C8 C 0.0281(5) -0.0350(3) 0.0238(3) 0.0313(12) Uani 1 1 d .
C9 C 0.0515(5) 0.5387(3) 0.0093(3) 0.0322(12) Uani 1 1 d .
C10 C 0.0528(5) 0.4629(3) 0.4924(3) 0.0373(13) Uani 1 1 d .
C11 C -0.0272(5) 0.9637(3) 0.5221(3) 0.0295(12) Uani 1 1 d .
C12 C 0.4826(5) 1.0075(3) 0.5407(3) 0.0285(11) Uani 1 1 d .
C13 C 0.1078(7) -0.0683(5) -0.1883(4) 0.070(2) Uani 1 1 d .
H13A H 0.1490 -0.0749 -0.1405 0.105 Uiso 1 1 calc R
H13B H 0.1224 -0.1203 -0.2202 0.105 Uiso 1 1 calc R
H13C H 0.0078 -0.0579 -0.1839 0.105 Uiso 1 1 calc R
C14 C 0.1772(6) 0.0077(4) -0.2201(3) 0.0509(16) Uani 1 1 d .
H14A H 0.1622 0.0600 -0.1864 0.061 Uiso 1 1 calc R
C15 C 0.1186(7) 0.0243(5) -0.2960(4) 0.069(2) Uani 1 1 d .
H15A H 0.1683 0.0725 -0.3133 0.103 Uiso 1 1 calc R
H15B H 0.0192 0.0374 -0.2929 0.103 Uiso 1 1 calc R
H15C H 0.1312 -0.0266 -0.3296 0.103 Uiso 1 1 calc R
C16 C 0.5796(7) 0.0200(5) -0.2480(4) 0.079(2) Uani 1 1 d .
H16A H 0.5845 -0.0368 -0.2740 0.119 Uiso 1 1 calc R
H16B H 0.6055 0.0167 -0.1971 0.119 Uiso 1 1 calc R
H16C H 0.6438 0.0586 -0.2691 0.119 Uiso 1 1 calc R
C17 C 0.4301(7) 0.0539(4) -0.2536(3) 0.0519(16) Uani 1 1 d .
H17A H 0.4045 0.0553 -0.3059 0.062 Uiso 1 1 calc R
C18 C 0.4133(9) 0.1417(5) -0.2165(5) 0.088(3) Uani 1 1 d .
H18A H 0.3162 0.1594 -0.2216 0.131 Uiso 1 1 calc R
H18B H 0.4741 0.1815 -0.2385 0.131 Uiso 1 1 calc R
H18C H 0.4384 0.1415 -0.1653 0.131 Uiso 1 1 calc R
C19 C -0.3774(7) 0.6974(5) 0.5084(6) 0.099(3) Uani 1 1 d .
H19A H -0.4653 0.7072 0.4829 0.149 Uiso 1 1 calc R
H19B H -0.3957 0.6893 0.5589 0.149 Uiso 1 1 calc R
H19C H -0.3329 0.6464 0.4854 0.149 Uiso 1 1 calc R
C20 C -0.2824(6) 0.7731(4) 0.5054(4) 0.0597(19) Uani 1 1 d .
H20A H -0.3278 0.8246 0.5297 0.072 Uiso 1 1 calc R
C21 C -0.2440(8) 0.7911(5) 0.4276(4) 0.083(3) Uani 1 1 d .
H21A H -0.3289 0.8025 0.4001 0.125 Uiso 1 1 calc R
H21B H -0.1970 0.7415 0.4039 0.125 Uiso 1 1 calc R
H21C H -0.1819 0.8408 0.4298 0.125 Uiso 1 1 calc R
C22 C -0.0014(8) 0.7259(5) 0.6521(4) 0.077(2) Uani 1 1 d .
H22A H 0.0341 0.6758 0.6233 0.115 Uiso 1 1 calc R
H22B H -0.0012 0.7152 0.7031 0.115 Uiso 1 1 calc R
H22C H 0.0580 0.7753 0.6461 0.115 Uiso 1 1 calc R
C23 C -0.1496(7) 0.7437(4) 0.6268(3) 0.0516(16) Uani 1 1 d .
H23A H -0.2084 0.6923 0.6323 0.062 Uiso 1 1 calc R
C24 C -0.2166(8) 0.8211(5) 0.6690(4) 0.078(2) Uani 1 1 d .
H24A H -0.2199 0.8117 0.7202 0.117 Uiso 1 1 calc R
H24B H -0.3113 0.8286 0.6501 0.117 Uiso 1 1 calc R
H24C H -0.1612 0.8723 0.6636 0.117 Uiso 1 1 calc R
C25 C -0.1276(11) 0.1845(5) -0.1944(4) 0.093(3) Uani 1 1 d .
H25A H -0.1050 0.1950 -0.2439 0.140 Uiso 1 1 calc R
H25B H -0.2278 0.1741 -0.1916 0.140 Uiso 1 1 calc R
H25C H -0.0767 0.1345 -0.1808 0.140 Uiso 1 1 calc R
C26 C -0.0859(7) 0.2621(4) -0.1429(3) 0.0497(16) Uani 1 1 d .
H26A H -0.1416 0.3118 -0.1566 0.060 Uiso 1 1 calc R
C27 C 0.0648(8) 0.2849(5) -0.1456(4) 0.079(2) Uani 1 1 d .
H27A H 0.0850 0.3350 -0.1117 0.118 Uiso 1 1 calc R
H27B H 0.0871 0.2975 -0.1946 0.118 Uiso 1 1 calc R
H27C H 0.1213 0.2370 -0.1322 0.118 Uiso 1 1 calc R
C28 C -0.3713(7) 0.2932(5) -0.0705(5) 0.088(3) Uani 1 1 d .
H28A H -0.3665 0.2977 -0.1225 0.132 Uiso 1 1 calc R
H28B H -0.3453 0.3479 -0.0442 0.132 Uiso 1 1 calc R
H28C H -0.4663 0.2779 -0.0585 0.132 Uiso 1 1 calc R
C29 C -0.2707(6) 0.2242(4) -0.0491(4) 0.0566(18) Uani 1 1 d .
H29A H -0.2971 0.1687 -0.0765 0.068 Uiso 1 1 calc R
C30 C -0.2763(8) 0.2147(4) 0.0322(4) 0.082(3) Uani 1 1 d .
H30A H -0.2110 0.1706 0.0447 0.122 Uiso 1 1 calc R
H30B H -0.3708 0.1985 0.0444 0.122 Uiso 1 1 calc R
H30C H -0.2506 0.2690 0.0594 0.122 Uiso 1 1 calc R
C31 C 0.4640(7) 0.3000(5) 0.2323(5) 0.086(3) Uani 1 1 d .
H31A H 0.3703 0.3186 0.2195 0.129 Uiso 1 1 calc R
H31B H 0.4783 0.3083 0.2848 0.129 Uiso 1 1 calc R
H31C H 0.4744 0.2396 0.2158 0.129 Uiso 1 1 calc R
C32 C 0.5714(7) 0.3522(4) 0.1962(5) 0.071(2) Uani 1 1 d .
H32A H 0.5542 0.3441 0.1428 0.086 Uiso 1 1 calc R
C33 C 0.7222(8) 0.3238(5) 0.2127(5) 0.097(3) Uani 1 1 d .
H33A H 0.7325 0.2634 0.1961 0.145 Uiso 1 1 calc R
H33B H 0.7413 0.3323 0.2649 0.145 Uiso 1 1 calc R
H33C H 0.7880 0.3577 0.1878 0.145 Uiso 1 1 calc R
C34 C 0.552(2) 0.4895(13) 0.0796(11) 0.092(6) Uiso 0.50 1 d P
C34' C 0.610(2) 0.5096(15) 0.1135(16) 0.099(7) Uiso 0.50 1 d P
C35 C 0.6255(15) 0.5112(10) 0.1548(12) 0.057(4) Uiso 0.50 1 d P
C35' C 0.6355(15) 0.5153(10) 0.2013(11) 0.065(4) Uiso 0.50 1 d P
C36 C 0.6068(18) 0.6001(12) 0.1922(11) 0.090(5) Uiso 0.50 1 d P
C36' C 0.605(2) 0.6011(13) 0.2499(12) 0.102(6) Uiso 0.50 1 d P
OW1 O 0.3635(5) -0.1486(3) -0.3354(3) 0.0708(13) Uani 1 1 d .
OW2 O -0.3106(11) 0.4858(9) 0.3482(8) 0.136(6) Uani 0.50 1 d P

loop_
_atom_site_aniso_label
_atom_site_aniso_U_11
_atom_site_aniso_U_22
_atom_site_aniso_U_33
_atom_site_aniso_U_23
_atom_site_aniso_U_13
_atom_site_aniso_U_12
Zn1 0.0277(3) 0.0260(3) 0.0400(4) 0.0028(3) 0.0020(2) 0.0012(2)
Zn2 0.0363(3) 0.0272(3) 0.0386(4) -0.0008(3) -0.0021(3) 0.0011(2)
Zn3 0.0458(4) 0.0336(4) 0.0434(4) -0.0064(3) 0.0053(3) -0.0082(3)
Zn4 0.0307(3) 0.0304(3) 0.0393(4) 0.0018(3) -0.0015(3) -0.0062(2)
O1 0.043(2) 0.0298(19) 0.048(3) 0.0006(18) 0.0183(18) -0.0005(16)
O2 0.050(2) 0.0234(18) 0.047(3) 0.0102(18) 0.0147(18) 0.0023(16)
O3 0.048(2) 0.031(2) 0.056(3) 0.0043(19) 0.0189(19) -0.0019(17)
O4 0.052(2) 0.0312(19) 0.040(2) 0.0037(18) 0.0172(18) 0.0068(17)
O5 0.0297(19) 0.045(2) 0.047(3) -0.012(2) -0.0084(17) -0.0009(16)
O6 0.0253(18) 0.043(2) 0.041(2) -0.0056(19) -0.0020(16) 0.0018(15)
O7 0.0295(19) 0.043(2) 0.057(3) -0.020(2) 0.0087(18) -0.0079(16)
O8 0.0279(19) 0.062(3) 0.042(2) -0.009(2) -0.0041(17) -0.0096(17)
O9 0.066(3) 0.041(2) 0.042(3) -0.001(2) -0.013(2) -0.0171(19)
O10 0.048(2) 0.035(2) 0.067(3) 0.000(2) -0.017(2) -0.0013(18)
O11 0.059(2) 0.032(2) 0.040(3) 0.0053(19) -0.0107(18) -0.0131(18)
O12 0.043(2) 0.036(2) 0.060(3) -0.007(2) -0.0192(19) 0.0003(17)
O13 0.0315(18) 0.042(2) 0.028(2) 0.0055(17) -0.0053(15) 0.0083(16)
O14 0.0304(18) 0.0264(18) 0.054(3) 0.0151(18) -0.0058(16) -0.0043(15)
O15 0.0329(19) 0.046(2) 0.029(2) -0.0053(18) -0.0005(15) 0.0096(16)
O16 0.0301(19) 0.0276(18) 0.048(2) 0.0096(17) -0.0043(16) 0.0011(15)
O17 0.053(2) 0.0238(19) 0.046(3) 0.0015(18) -0.0094(18) -0.0086(16)
O18 0.048(2) 0.0281(19) 0.046(3) 0.0026(18) -0.0122(19) -0.0090(16)
O19 0.051(2) 0.035(2) 0.049(3) 0.003(2) 0.0098(19) 0.0092(18)
O20 0.054(2) 0.031(2) 0.055(3) 0.0020(19) 0.016(2) 0.0087(18)
O21 0.039(2) 0.058(2) 0.030(2) -0.009(2) 0.0023(16) -0.0160(18)
O22 0.0291(19) 0.041(2) 0.053(3) 0.0106(19) 0.0106(17) -0.0048(16)
O23 0.037(2) 0.0283(19) 0.052(3) 0.0132(18) 0.0032(17) -0.0001(16)
O24 0.0334(19) 0.044(2) 0.029(2) 0.0000(18) 0.0041(15) -0.0123(16)
N1 0.058(3) 0.064(3) 0.025(3) 0.005(3) -0.003(2) -0.016(3)
N2 0.039(2) 0.028(2) 0.053(3) 0.001(2) 0.003(2) -0.0030(19)
N3 0.044(3) 0.020(2) 0.044(3) -0.001(2) -0.005(2) -0.0007(18)
N4 0.038(3) 0.045(3) 0.171(7) 0.020(4) 0.000(4) 0.001(2)
C1 0.025(2) 0.032(3) 0.040(3) -0.001(3) -0.001(2) -0.003(2)
C2 0.026(2) 0.035(3) 0.031(3) 0.005(2) 0.000(2) -0.001(2)
C3 0.024(3) 0.022(2) 0.048(4) 0.001(2) 0.002(2) 0.001(2)
C4 0.021(2) 0.027(3) 0.041(4) 0.003(2) -0.001(2) 0.000(2)
C5 0.038(3) 0.044(3) 0.033(3) -0.003(3) 0.002(2) -0.005(3)
C6 0.031(3) 0.027(3) 0.058(4) -0.005(3) 0.004(3) 0.000(2)
C7 0.029(3) 0.028(3) 0.030(3) 0.003(2) -0.002(2) -0.005(2)
C8 0.033(3) 0.023(2) 0.038(3) 0.004(2) 0.005(2) 0.000(2)
C9 0.038(3) 0.024(3) 0.034(3) -0.002(2) 0.001(2) -0.002(2)
C10 0.033(3) 0.031(3) 0.047(4) -0.003(3) 0.004(3) 0.001(2)
C11 0.038(3) 0.025(3) 0.026(3) 0.008(2) -0.009(2) -0.008(2)
C12 0.025(2) 0.026(2) 0.035(3) 0.004(2) 0.002(2) 0.000(2)
C13 0.065(4) 0.090(5) 0.054(5) 0.001(4) 0.007(3) -0.031(4)
C14 0.062(4) 0.058(4) 0.031(4) -0.002(3) 0.004(3) -0.004(3)
C15 0.059(4) 0.104(6) 0.043(4) 0.005(4) -0.007(3) -0.006(4)
C16 0.062(4) 0.115(7) 0.061(5) 0.017(5) -0.008(4) -0.021(4)
C17 0.066(4) 0.058(4) 0.032(4) 0.011(3) -0.003(3) -0.018(3)
C18 0.120(7) 0.058(5) 0.084(6) 0.001(5) 0.016(5) -0.035(4)
C19 0.032(4) 0.079(5) 0.188(10) 0.027(6) -0.032(5) -0.010(3)
C20 0.050(4) 0.043(4) 0.085(6) -0.001(4) -0.011(3) 0.016(3)
C21 0.096(6) 0.072(5) 0.080(6) 0.006(5) -0.040(5) 0.004(4)
C22 0.099(6) 0.068(5) 0.062(5) 0.005(4) -0.023(4) 0.002(4)
C23 0.068(4) 0.038(3) 0.051(4) 0.011(3) 0.013(3) -0.007(3)
C24 0.105(6) 0.062(5) 0.068(5) 0.002(4) 0.041(5) -0.002(4)
C25 0.167(9) 0.068(5) 0.042(5) -0.005(4) -0.006(5) -0.014(5)
C26 0.070(4) 0.036(3) 0.044(4) 0.008(3) -0.007(3) 0.004(3)
C27 0.083(5) 0.072(5) 0.082(6) 0.006(4) 0.035(4) -0.008(4)
C28 0.044(4) 0.059(5) 0.163(9) 0.022(5) 0.002(5) 0.006(3)
C29 0.046(4) 0.032(3) 0.092(6) 0.006(3) 0.003(3) -0.003(3)
C30 0.099(6) 0.050(4) 0.099(7) 0.013(4) 0.051(5) -0.002(4)
C31 0.055(4) 0.074(5) 0.135(8) 0.045(5) -0.010(4) -0.006(4)
C32 0.048(4) 0.060(4) 0.110(7) 0.026(5) 0.001(4) 0.002(3)
C33 0.068(5) 0.080(6) 0.148(9) 0.035(6) 0.011(5) 0.022(4)
OW1 0.092(3) 0.063(3) 0.058(3) 0.011(3) -0.006(3) -0.003(3)
OW2 0.068(7) 0.171(13) 0.148(12) -0.095(11) -0.021(7) -0.013(7)

loop_
_atom_type_symbol
_atom_type_description
_atom_type_scat_dispersion_real
_atom_type_scat_dispersion_imag
_atom_type_scat_source
C C 0.0033 0.0016 'International Tables Vol C Tables 4.2.6.8 and 6.1.1.4'
H H 0.0000 0.0000 'International Tables Vol C Tables 4.2.6.8 and 6.1.1.4'
N N 0.0061 0.0033 'International Tables Vol C Tables 4.2.6.8 and 6.1.1.4'
O O 0.0106 0.0060 'International Tables Vol C Tables 4.2.6.8 and 6.1.1.4'
Zn Zn 0.2839 1.4301 'International Tables Vol C Tables 4.2.6.8 and 6.1.1.4'

loop_
_geom_angle_atom_site_label_1
_geom_angle_atom_site_label_2
_geom_angle_atom_site_label_3
_geom_angle
_geom_angle_site_symmetry_1
_geom_angle_site_symmetry_3
O1 Zn1 O2 80.97(13) . .
O1 Zn1 O16 167.84(13) . .
O2 Zn1 O16 93.54(14) . .
O1 Zn1 O15 98.42(14) . .
O2 Zn1 O15 97.62(14) . .
O16 Zn1 O15 93.04(13) . .
O1 Zn1 O13 94.61(14) . .
O2 Zn1 O13 173.83(14) . .
O16 Zn1 O13 91.61(14) . .
O15 Zn1 O13 78.68(13) . .
O1 Zn1 O14 90.92(14) . .
O2 Zn1 O14 89.88(14) . .
O16 Zn1 O14 78.16(12) . .
O15 Zn1 O14 168.81(13) . .
O13 Zn1 O14 94.51(13) . .
O4 Zn2 O18 171.78(15) . .
O4 Zn2 O3 80.57(14) . .
O18 Zn2 O3 94.70(15) . .
O4 Zn2 O5 91.37(14) . .
O18 Zn2 O5 93.64(15) . .
O3 Zn2 O5 171.43(15) . .
O4 Zn2 O6 97.51(15) . .
O18 Zn2 O6 89.84(14) . .
O3 Zn2 O6 99.03(15) . .
O5 Zn2 O6 79.03(13) . .
O4 Zn2 O17 94.54(14) . .
O18 Zn2 O17 78.75(13) . .
O3 Zn2 O17 90.95(15) . .
O5 Zn2 O17 92.59(14) . .
O6 Zn2 O17 165.45(13) . .
O9 Zn3 O7 90.74(15) . .
O9 Zn3 O8 96.97(16) . .
O7 Zn3 O8 80.13(14) . .
O9 Zn3 O10 80.09(15) . .
O7 Zn3 O10 170.41(16) . .
O8 Zn3 O10 98.08(15) . .
O9 Zn3 O20 171.18(16) . .
O7 Zn3 O20 96.08(16) . .
O8 Zn3 O20 89.73(15) . .
O10 Zn3 O20 93.33(16) . .
O9 Zn3 O19 95.45(16) . .
O7 Zn3 O19 94.71(15) . .
O8 Zn3 O19 166.60(15) . .
O10 Zn3 O19 88.99(16) . .
O20 Zn3 O19 78.46(14) . .
O11 Zn4 O22 95.89(15) . .
O11 Zn4 O21 96.89(15) . .
O22 Zn4 O21 93.92(14) . .
O11 Zn4 O12 80.71(15) . .
O22 Zn4 O12 165.44(14) . .
O21 Zn4 O12 100.53(16) . .
O11 Zn4 O24 170.62(14) . .
O22 Zn4 O24 92.99(15) . .
O21 Zn4 O24 79.46(13) . .
O12 Zn4 O24 91.41(14) . .
O11 Zn4 O23 88.71(15) . .
O22 Zn4 O23 78.46(13) . .
O21 Zn4 O23 171.01(14) . .
O12 Zn4 O23 87.29(14) . .
O24 Zn4 O23 96.04(14) . .
C1 O1 Zn1 111.6(3) . .
C2 O2 Zn1 111.5(3) . .
C1 O3 Zn2 111.5(3) . .
C2 O4 Zn2 112.8(3) . .
C3 O5 Zn2 114.2(3) . .
C4 O6 Zn2 113.3(3) . .
C3 O7 Zn3 113.2(3) . .
C4 O8 Zn3 112.6(3) . .
C5 O9 Zn3 113.6(4) . .
C6 O10 Zn3 111.6(4) . .
C5 O11 Zn4 111.1(4) . .
C6 O12 Zn4 111.9(3) . .
C7 O13 Zn1 112.9(3) 2_655 .
C8 O14 Zn1 112.1(3) 2 .
C7 O15 Zn1 113.0(3) . .
C8 O16 Zn1 114.7(3) . .
C9 O17 Zn2 112.7(3) 2_565 .
C9 O18 Zn2 114.6(3) . .
C10 O19 Zn3 113.3(3) 2_566 .
C10 O20 Zn3 113.9(3) . .
C12 O21 Zn4 112.8(3) 2_676 .
C11 O22 Zn4 115.0(3) 2_576 .
C11 O23 Zn4 111.9(3) . .
C12 O24 Zn4 112.3(3) . .
C17 N1 C14 118.6(5) . .
C17 N1 H1A 107.7 . .
C14 N1 H1A 107.7 . .
C17 N1 H1B 107.7 . .
C14 N1 H1B 107.7 . .
H1A N1 H1B 107.1 . .
C20 N2 C23 118.3(5) . .
C20 N2 H2A 107.7 . .
C23 N2 H2A 107.7 . .
C20 N2 H2B 107.7 . .
C23 N2 H2B 107.7 . .
H2A N2 H2B 107.1 . .
C29 N3 C26 119.0(5) . .
C29 N3 H3A 107.6 . .
C26 N3 H3A 107.6 . .
C29 N3 H3B 107.6 . .
C26 N3 H3B 107.6 . .
H3A N3 H3B 107.0 . .
C35' N4 C32 125.3(8) . .
C35' N4 C35 27.5(8) . .
C32 N4 C35 108.4(8) . .
O1 C1 O3 126.0(5) . .
O1 C1 C2 117.2(4) . .
O3 C1 C2 116.8(5) . .
O2 C2 O4 126.2(5) . .
O2 C2 C1 116.9(4) . .
O4 C2 C1 117.0(4) . .
O5 C3 O7 127.0(4) . .
O5 C3 C4 117.0(5) . .
O7 C3 C4 116.0(5) . .
O8 C4 O6 126.0(4) . .
O8 C4 C3 117.8(4) . .
O6 C4 C3 116.2(5) . .
O11 C5 O9 125.6(5) . .
O11 C5 C6 118.5(5) . .
O9 C5 C6 115.8(5) . .
O10 C6 O12 125.6(6) . .
O10 C6 C5 118.2(5) . .
O12 C6 C5 116.2(5) . .
O15 C7 O13 124.9(5) . 2_655
O15 C7 C7 118.3(5) . 2_655
O13 C7 C7 116.8(5) 2_655 2_655
O16 C8 O14 125.0(5) . 2
O16 C8 C8 118.2(5) . 2
O14 C8 C8 116.7(5) 2 2
O17 C9 O18 126.2(5) 2_565 .
O17 C9 C9 117.4(6) 2_565 2_565
O18 C9 C9 116.5(6) . 2_565
O19 C10 O20 125.6(5) 2_566 .
O19 C10 C10 117.4(6) 2_566 2_566
O20 C10 C10 116.9(6) . 2_566
O22 C11 O23 125.4(5) 2_576 .
O22 C11 C11 118.2(5) 2_576 2_576
O23 C11 C11 116.4(6) . 2_576
O21 C12 O24 125.1(5) 2_676 .
O21 C12 C12 118.6(5) 2_676 2_676
O24 C12 C12 116.3(5) . 2_676
C14 C13 H13A 109.5 . .
C14 C13 H13B 109.5 . .
H13A C13 H13B 109.5 . .
C14 C13 H13C 109.5 . .
H13A C13 H13C 109.5 . .
H13B C13 H13C 109.5 . .
N1 C14 C13 107.0(5) . .
N1 C14 C15 111.2(5) . .
C13 C14 C15 113.7(6) . .
N1 C14 H14A 108.3 . .
C13 C14 H14A 108.3 . .
C15 C14 H14A 108.3 . .
C14 C15 H15A 109.5 . .
C14 C15 H15B 109.5 . .
H15A C15 H15B 109.5 . .
C14 C15 H15C 109.5 . .
H15A C15 H15C 109.5 . .
H15B C15 H15C 109.5 . .
C17 C16 H16A 109.5 . .
C17 C16 H16B 109.5 . .
H16A C16 H16B 109.5 . .
C17 C16 H16C 109.5 . .
H16A C16 H16C 109.5 . .
H16B C16 H16C 109.5 . .
C18 C17 N1 111.2(6) . .
C18 C17 C16 113.3(6) . .
N1 C17 C16 107.0(5) . .
C18 C17 H17A 108.4 . .
N1 C17 H17A 108.4 . .
C16 C17 H17A 108.4 . .
C17 C18 H18A 109.5 . .
C17 C18 H18B 109.5 . .
H18A C18 H18B 109.5 . .
C17 C18 H18C 109.5 . .
H18A C18 H18C 109.5 . .
H18B C18 H18C 109.5 . .
C20 C19 H19A 109.5 . .
C20 C19 H19B 109.5 . .
H19A C19 H19B 109.5 . .
C20 C19 H19C 109.5 . .
H19A C19 H19C 109.5 . .
H19B C19 H19C 109.5 . .
C19 C20 N2 109.1(5) . .
C19 C20 C21 114.0(7) . .
N2 C20 C21 106.7(5) . .
C19 C20 H20A 109.0 . .
N2 C20 H20A 109.0 . .
C21 C20 H20A 109.0 . .
C20 C21 H21A 109.5 . .
C20 C21 H21B 109.5 . .
H21A C21 H21B 109.5 . .
C20 C21 H21C 109.5 . .
H21A C21 H21C 109.5 . .
H21B C21 H21C 109.5 . .
C23 C22 H22A 109.5 . .
C23 C22 H22B 109.5 . .
H22A C22 H22B 109.5 . .
C23 C22 H22C 109.5 . .
H22A C22 H22C 109.5 . .
H22B C22 H22C 109.5 . .
C22 C23 C24 113.9(6) . .
C22 C23 N2 107.2(5) . .
C24 C23 N2 110.3(5) . .
C22 C23 H23A 108.4 . .
C24 C23 H23A 108.4 . .
N2 C23 H23A 108.4 . .
C23 C24 H24A 109.5 . .
C23 C24 H24B 109.5 . .
H24A C24 H24B 109.5 . .
C23 C24 H24C 109.5 . .
H24A C24 H24C 109.5 . .
H24B C24 H24C 109.5 . .
C26 C25 H25A 109.5 . .
C26 C25 H25B 109.5 . .
H25A C25 H25B 109.5 . .
C26 C25 H25C 109.5 . .
H25A C25 H25C 109.5 . .
H25B C25 H25C 109.5 . .
C27 C26 C25 113.3(6) . .
C27 C26 N3 109.4(5) . .
C25 C26 N3 109.6(5) . .
C27 C26 H26A 108.1 . .
C25 C26 H26A 108.1 . .
N3 C26 H26A 108.1 . .
C26 C27 H27A 109.5 . .
C26 C27 H27B 109.5 . .
H27A C27 H27B 109.5 . .
C26 C27 H27C 109.5 . .
H27A C27 H27C 109.5 . .
H27B C27 H27C 109.5 . .
C29 C28 H28A 109.5 . .
C29 C28 H28B 109.5 . .
H28A C28 H28B 109.5 . .
C29 C28 H28C 109.5 . .
H28A C28 H28C 109.5 . .
H28B C28 H28C 109.5 . .
N3 C29 C28 111.3(5) . .
N3 C29 C30 107.4(5) . .
C28 C29 C30 110.9(6) . .
N3 C29 H29A 109.1 . .
C28 C29 H29A 109.1 . .
C30 C29 H29A 109.1 . .
C29 C30 H30A 109.5 . .
C29 C30 H30B 109.5 . .
H30A C30 H30B 109.5 . .
C29 C30 H30C 109.5 . .
H30A C30 H30C 109.5 . .
H30B C30 H30C 109.5 . .
C32 C31 H31A 109.5 . .
C32 C31 H31B 109.5 . .
H31A C31 H31B 109.5 . .
C32 C31 H31C 109.5 . .
H31A C31 H31C 109.5 . .
H31B C31 H31C 109.5 . .
C31 C32 C33 111.8(6) . .
C31 C32 N4 109.0(6) . .
C33 C32 N4 110.4(6) . .
C31 C32 H32A 108.5 . .
C33 C32 H32A 108.5 . .
N4 C32 H32A 108.5 . .
C32 C33 H33A 109.5 . .
C32 C33 H33B 109.5 . .
H33A C33 H33B 109.5 . .
C32 C33 H33C 109.5 . .
H33A C33 H33C 109.5 . .
H33B C33 H33C 109.5 . .
C34' C34 C35 18(2) . .
C35 C34' C34 143(4) . .
C35 C34' C35' 2.7(18) . .
C34 C34' C35' 142(3) . .
C35 C34' C36 46(2) . .
C34 C34' C36 136(3) . .
C35' C34' C36 44.6(10) . .
C34' C35 C35' 175(3) . .
C34' C35 C36 112(3) . .
C35' C35 C36 64.8(17) . .
C34' C35 C34 20(2) . .
C35' C35 C34 158(2) . .
C36 C35 C34 118.0(15) . .
C34' C35 N4 130(3) . .
C35' C35 N4 48.8(15) . .
C36 C35 N4 99.9(14) . .
C34 C35 N4 111.0(11) . .
C35 C35' C36 81.0(19) . .
C35 C35' N4 104(2) . .
C36 C35' N4 132.5(14) . .
C35 C35' C36' 122(2) . .
C36 C35' C36' 41.6(10) . .
N4 C35' C36' 110.6(14) . .
C35 C35' C34' 2.4(16) . .
C36 C35' C34' 79.5(14) . .
N4 C35' C34' 103.3(13) . .
C36' C35' C34' 120.4(15) . .
C36' C36 C35' 79.1(19) . .
C36' C36 C35 113(2) . .
C35' C36 C35 34.2(9) . .
C36' C36 C34' 134(2) . .
C35' C36 C34' 55.9(12) . .
C35 C36 C34' 21.7(9) . .
C36 C36' C35' 59.4(16) . .

loop_
_geom_bond_atom_site_label_1
_geom_bond_atom_site_label_2
_geom_bond_distance
_geom_bond_site_symmetry_2
Zn1 O1 2.066(3) .
Zn1 O2 2.071(4) .
Zn1 O16 2.092(3) .
Zn1 O15 2.108(3) .
Zn1 O13 2.123(3) .
Zn1 O14 2.176(3) .
Zn2 O4 2.065(3) .
Zn2 O18 2.084(4) .
Zn2 O3 2.087(3) .
Zn2 O5 2.087(4) .
Zn2 O6 2.099(3) .
Zn2 O17 2.127(4) .
Zn3 O9 2.056(4) .
Zn3 O7 2.075(4) .
Zn3 O8 2.089(4) .
Zn3 O10 2.101(4) .
Zn3 O20 2.107(4) .
Zn3 O19 2.117(4) .
Zn4 O11 2.055(4) .
Zn4 O22 2.068(3) .
Zn4 O21 2.080(4) .
Zn4 O12 2.081(4) .
Zn4 O24 2.106(3) .
Zn4 O23 2.171(3) .
O1 C1 1.252(6) .
O2 C2 1.239(6) .
O3 C1 1.253(6) .
O4 C2 1.248(6) .
O5 C3 1.225(6) .
O6 C4 1.253(6) .
O7 C3 1.252(6) .
O8 C4 1.230(6) .
O9 C5 1.265(6) .
O10 C6 1.234(6) .
O11 C5 1.236(6) .
O12 C6 1.240(6) .
O13 C7 1.256(5) 2_655
O14 C8 1.257(6) 2
O15 C7 1.245(6) .
O16 C8 1.240(6) .
O17 C9 1.245(6) 2_565
O18 C9 1.245(6) .
O19 C10 1.248(6) 2_566
O20 C10 1.249(6) .
O21 C12 1.237(6) 2_676
O22 C11 1.240(6) 2_576
O23 C11 1.258(6) .
O24 C12 1.263(6) .
N1 C17 1.499(7) .
N1 C14 1.510(7) .
N1 H1A 0.9000 .
N1 H1B 0.9000 .
N2 C20 1.512(7) .
N2 C23 1.514(8) .
N2 H2A 0.9000 .
N2 H2B 0.9000 .
N3 C29 1.482(7) .
N3 C26 1.504(7) .
N3 H3A 0.9000 .
N3 H3B 0.9000 .
N4 C35' 1.380(16) .
N4 C32 1.526(9) .
N4 C35 1.783(19) .
C1 C2 1.550(7) .
C3 C4 1.554(6) .
C5 C6 1.538(8) .
C7 O13 1.256(5) 2_655
C7 C7 1.525(10) 2_655
C8 O14 1.257(6) 2
C8 C8 1.539(10) 2
C9 O17 1.245(6) 2_565
C9 C9 1.544(9) 2_565
C10 O19 1.248(6) 2_566
C10 C10 1.531(10) 2_566
C11 O22 1.240(6) 2_576
C11 C11 1.537(9) 2_576
C12 O21 1.237(6) 2_676
C12 C12 1.524(10) 2_676
C13 C14 1.510(8) .
C13 H13A 0.9600 .
C13 H13B 0.9600 .
C13 H13C 0.9600 .
C14 C15 1.524(8) .
C14 H14A 0.9800 .
C15 H15A 0.9600 .
C15 H15B 0.9600 .
C15 H15C 0.9600 .
C16 C17 1.509(9) .
C16 H16A 0.9600 .
C16 H16B 0.9600 .
C16 H16C 0.9600 .
C17 C18 1.469(9) .
C17 H17A 0.9800 .
C18 H18A 0.9600 .
C18 H18B 0.9600 .
C18 H18C 0.9600 .
C19 C20 1.474(9) .
C19 H19A 0.9600 .
C19 H19B 0.9600 .
C19 H19C 0.9600 .
C20 C21 1.523(10) .
C20 H20A 0.9800 .
C21 H21A 0.9600 .
C21 H21B 0.9600 .
C21 H21C 0.9600 .
C22 C23 1.494(9) .
C22 H22A 0.9600 .
C22 H22B 0.9600 .
C22 H22C 0.9600 .
C23 C24 1.510(8) .
C23 H23A 0.9800 .
C24 H24A 0.9600 .
C24 H24B 0.9600 .
C24 H24C 0.9600 .
C25 C26 1.498(9) .
C25 H25A 0.9600 .
C25 H25B 0.9600 .
C25 H25C 0.9600 .
C26 C27 1.464(9) .
C26 H26A 0.9800 .
C27 H27A 0.9600 .
C27 H27B 0.9600 .
C27 H27C 0.9600 .
C28 C29 1.503(8) .
C28 H28A 0.9600 .
C28 H28B 0.9600 .
C28 H28C 0.9600 .
C29 C30 1.506(10) .
C29 H29A 0.9800 .
C30 H30A 0.9600 .
C30 H30B 0.9600 .
C30 H30C 0.9600 .
C31 C32 1.493(9) .
C31 H31A 0.9600 .
C31 H31B 0.9600 .
C31 H31C 0.9600 .
C32 C33 1.520(9) .
C32 H32A 0.9800 .
C33 H33A 0.9600 .
C33 H33B 0.9600 .
C33 H33C 0.9600 .
C34 C34' 0.85(3) .
C34 C35 1.53(3) .
C34' C35 0.76(2) .
C34' C35' 1.61(3) .
C34' C36 1.91(3) .
C35 C35' 0.848(19) .
C35 C36 1.49(2) .
C35' C36 1.36(2) .
C35' C36' 1.56(2) .
C36 C36' 1.05(2) .

loop_
_geom_hbond_atom_site_label_D
_geom_hbond_atom_site_label_H
_geom_hbond_atom_site_label_A
_geom_hbond_distance_DH
_geom_hbond_distance_HA
_geom_hbond_distance_DA
_geom_hbond_angle_DHA
N1 H1A O13 0.90 2.14 2.960(6) 151.1
N2 H2A O23 0.90 2.05 2.944(6) 176.6
N2 H2B O19 0.90 1.98 2.873(5) 170.8
N3 H3A O14 0.90 2.04 2.940(5) 174.9
N3 H3B O17 0.90 1.97 2.871(5) 179.6
